data_1513738
loop_
_publ_author_name
'Telpoukhovskaia, Maria A.'
'Rodr\'iguez-Rodr\'iguez, Cristina'
'Cawthray, Jacqueline F.'
'Scott, Lauren E.'
'Page, Brent D. G.'
'Al\'i-Torres, Jorge'
'Sodupe, Mariona'
'Bailey, Gwendolyn A.'
'Patrick, Brian O.'
'Orvig, Chris'

_publ_section_title
;
 3-Hydroxy-4-pyridinone derivatives as metal ion and amyloid binding
 agents.
;
_journal_issue 2
_journal_name_full 'Metallomics : integrated biometal science'
_journal_page_first 249
_journal_page_last 262
_journal_paper_doi 10.1039/c3mt00135k
_journal_volume 6
_journal_year 2014
_chemical_formula_sum 'C14 H12 N2 O3'
_chemical_formula_weight 256.26
_chemical_name_systematic
;
?
;
_space_group_IT_number 2
_symmetry_cell_setting triclinic
_symmetry_space_group_name_Hall '-P 1'
_symmetry_space_group_name_H-M 'P -1'
_atom_sites_solution_hydrogens geom
_atom_sites_solution_primary direct
_atom_sites_solution_secondary difmap
_audit_creation_method SHELXL-97
_cell_angle_alpha 82.538(4)
_cell_angle_beta 83.524(4)
_cell_angle_gamma 61.968(4)
_cell_formula_units_Z 2
_cell_length_a 7.1289(9)
_cell_length_b 7.1436(10)
_cell_length_c 13.037(2)
_cell_measurement_reflns_used 4563
_cell_measurement_temperature 100(2)
_cell_measurement_theta_max 28.36
_cell_measurement_theta_min 3.16
_cell_volume 580.05(14)
_computing_structure_refinement 'SHELXL-97 (Sheldrick, 2008)'
_diffrn_ambient_temperature 100(2)
_diffrn_measured_fraction_theta_full 0.998
_diffrn_measured_fraction_theta_max 0.990
_diffrn_measurement_device_type 'Bruker X8 APEX II'
_diffrn_measurement_method 'area detector'
_diffrn_radiation_monochromator graphite
_diffrn_radiation_source 'fine-focus sealed tube'
_diffrn_radiation_type MoK\a
_diffrn_radiation_wavelength 0.71073
_diffrn_reflns_av_R_equivalents 0.0350
_diffrn_reflns_av_sigmaI/netI 0.0536
_diffrn_reflns_limit_h_max 9
_diffrn_reflns_limit_h_min -9
_diffrn_reflns_limit_k_max 9
_diffrn_reflns_limit_k_min -9
_diffrn_reflns_limit_l_max 17
_diffrn_reflns_limit_l_min -17
_diffrn_reflns_number 10244
_diffrn_reflns_theta_full 25.00
_diffrn_reflns_theta_max 28.37
_diffrn_reflns_theta_min 3.16
_exptl_absorpt_coefficient_mu 0.105
_exptl_absorpt_correction_T_max 0.998
_exptl_absorpt_correction_T_min 0.936
_exptl_absorpt_correction_type multi-scan
_exptl_crystal_colour colourless
_exptl_crystal_density_diffrn 1.467
_exptl_crystal_density_method 'not measured'
_exptl_crystal_description plate
_exptl_crystal_F_000 268
_exptl_crystal_size_max 0.25
_exptl_crystal_size_mid 0.20
_exptl_crystal_size_min 0.02
_refine_diff_density_max 0.293
_refine_diff_density_min -0.371
_refine_diff_density_rms 0.054
_refine_ls_extinction_method none
_refine_ls_goodness_of_fit_ref 1.010
_refine_ls_hydrogen_treatment mixed
_refine_ls_matrix_type full
_refine_ls_number_parameters 185
_refine_ls_number_reflns 2878
_refine_ls_number_restraints 290
_refine_ls_restrained_S_all 0.996
_refine_ls_R_factor_all 0.0694
_refine_ls_R_factor_gt 0.0435
_refine_ls_shift/su_max 0.001
_refine_ls_shift/su_mean 0.000
_refine_ls_structure_factor_coef Fsqd
_refine_ls_weighting_details 'calc w=1/[\s^2^(Fo^2^)+(0.0403P)^2^+0.1937P] where P=(Fo^2^+2Fc^2^)/3'
_refine_ls_weighting_scheme calc
_refine_ls_wR_factor_gt 0.0951
_refine_ls_wR_factor_ref 0.1063
_reflns_number_gt 2095
_reflns_number_total 2878
_reflns_threshold_expression >2\s(I)
_cod_data_source_file c3mt00135k.txt
_cod_data_source_block co402
_cod_original_cell_volume 580.08(14)
_cod_database_code 1513738

loop_
_symmetry_equiv_pos_as_xyz
'x, y, z'
'-x, -y, -z'

loop_
_atom_site_label
_atom_site_type_symbol
_atom_site_fract_x
_atom_site_fract_y
_atom_site_fract_z
_atom_site_U_iso_or_equiv
_atom_site_adp_type
_atom_site_occupancy
_atom_site_symmetry_multiplicity
_atom_site_calc_flag
_atom_site_refinement_flags
_atom_site_disorder_assembly
_atom_site_disorder_group
C1 C 0.22470(14) 0.21596(15) 0.30895(8) 0.0194(2) Uani 1 1 d U . .
H1A H 0.1653 0.3424 0.3476 0.029 Uiso 1 1 calc R . .
H1B H 0.1274 0.1528 0.3180 0.029 Uiso 1 1 calc R . .
H1C H 0.2431 0.2566 0.2352 0.029 Uiso 1 1 calc R . .
C2 C 0.43641(13) 0.05673(14) 0.34878(7) 0.0138(2) Uani 1 1 d U . .
C3 C 0.47463(13) -0.14121(14) 0.39469(7) 0.0137(2) Uani 1 1 d U . .
C4 C 0.67647(14) -0.29298(14) 0.43440(7) 0.0136(2) Uani 1 1 d U . .
C5 C 0.83421(13) -0.22308(14) 0.42407(7) 0.0148(2) Uani 1 1 d U . .
H5 H 0.9716 -0.3153 0.4483 0.018 Uiso 1 1 calc R . .
C6 C 0.79049(14) -0.02537(14) 0.37979(7) 0.0145(2) Uani 1 1 d U . .
H6 H 0.8984 0.0182 0.3749 0.017 Uiso 1 1 calc R . .
C7 C 0.57486(14) 0.31734(14) 0.28865(7) 0.0160(2) Uani 1 1 d U . .
H7A H 0.6549 0.3690 0.3244 0.019 Uiso 1 1 calc R A 1
H7B H 0.4228 0.4242 0.2925 0.019 Uiso 1 1 calc R A 1
N1 N 0.59840(11) 0.11270(11) 0.34214(6) 0.01350(17) Uani 1 1 d U B .
C8 C 0.65448(15) 0.29614(15) 0.17812(8) 0.0200(2) Uani 1 1 d DU B 1
C9 C 0.83283(15) 0.28777(14) 0.03429(8) 0.0187(2) Uani 1 1 d U B 1
C10 C 0.97614(17) 0.29413(16) -0.04560(8) 0.0268(3) Uani 1 1 d U B 1
H10 H 1.0873 0.3259 -0.0348 0.032 Uiso 1 1 calc R B 1
C11 C 0.94882(18) 0.25177(16) -0.14181(8) 0.0328(3) Uani 1 1 d U B 1
H11 H 1.0424 0.2568 -0.1988 0.039 Uiso 1 1 calc R B 1
C12 C 0.78862(19) 0.20215(16) -0.15730(9) 0.0347(3) Uani 1 1 d U B 1
H12 H 0.7757 0.1738 -0.2246 0.042 Uiso 1 1 calc R B 1
C13 C 0.64655(17) 0.19277(16) -0.07716(9) 0.0299(3) Uani 1 1 d U B 1
H13 H 0.5372 0.1578 -0.0873 0.036 Uiso 1 1 calc R B 1
C14 C 0.67422(15) 0.23747(15) 0.01806(8) 0.0194(2) Uani 1 1 d U B 1
N2 N 0.8146(8) 0.3273(10) 0.1424(3) 0.0151(5) Uani 0.714(7) 1 d PDU B 1
O3 O 0.5643(5) 0.2356(5) 0.1106(3) 0.0194(6) Uani 0.714(7) 1 d PDU B 1
O1 O 0.70368(10) -0.47413(10) 0.47637(5) 0.01980(16) Uani 1 1 d U . .
O2 O 0.31452(10) -0.19690(10) 0.40549(5) 0.01701(16) Uani 1 1 d U . .
O3B O 0.8212(17) 0.319(2) 0.1295(7) 0.0194(6) Uani 0.286(7) 1 d PDU B 2
N2B N 0.5451(19) 0.260(2) 0.1175(10) 0.0151(5) Uani 0.286(7) 1 d PDU B 2
H2O H 0.3512(18) -0.321(2) 0.4471(9) 0.050(4) Uiso 1 1 d . . .

loop_
_atom_site_aniso_label
_atom_site_aniso_U_11
_atom_site_aniso_U_22
_atom_site_aniso_U_33
_atom_site_aniso_U_23
_atom_site_aniso_U_13
_atom_site_aniso_U_12
C1 0.0168(5) 0.0171(5) 0.0243(6) 0.0030(4) -0.0041(4) -0.0083(4)
C2 0.0139(5) 0.0161(5) 0.0128(5) -0.0027(4) 0.0000(4) -0.0078(4)
C3 0.0134(5) 0.0170(5) 0.0129(5) -0.0026(4) 0.0002(4) -0.0088(4)
C4 0.0160(5) 0.0144(5) 0.0104(5) -0.0021(4) 0.0005(4) -0.0071(4)
C5 0.0115(5) 0.0166(5) 0.0144(5) -0.0016(4) -0.0005(4) -0.0049(4)
C6 0.0130(4) 0.0193(5) 0.0130(5) -0.0037(4) 0.0008(4) -0.0088(4)
C7 0.0186(5) 0.0131(5) 0.0171(5) 0.0004(4) 0.0001(4) -0.0087(4)
N1 0.0152(4) 0.0129(4) 0.0129(4) 0.0011(3) -0.0004(3) -0.0075(3)
C8 0.0227(5) 0.0117(5) 0.0189(6) 0.0012(4) -0.0002(4) -0.0033(4)
C9 0.0247(5) 0.0122(5) 0.0141(6) -0.0002(4) 0.0000(4) -0.0049(4)
C10 0.0315(6) 0.0178(5) 0.0261(6) -0.0022(5) 0.0088(5) -0.0095(5)
C11 0.0453(7) 0.0181(6) 0.0198(6) -0.0002(5) 0.0089(5) -0.0049(5)
C12 0.0514(7) 0.0161(6) 0.0171(6) -0.0016(4) -0.0096(5) 0.0021(5)
C13 0.0348(6) 0.0202(6) 0.0285(7) -0.0036(5) -0.0132(5) -0.0047(5)
C14 0.0221(5) 0.0139(5) 0.0166(5) 0.0010(4) -0.0022(4) -0.0041(4)
N2 0.0201(8) 0.0161(9) 0.0064(11) -0.0012(10) 0.0058(8) -0.0074(7)
O3 0.0183(11) 0.0165(12) 0.0218(11) -0.0058(7) -0.0001(8) -0.0060(9)
O1 0.0181(3) 0.0153(4) 0.0262(4) 0.0051(3) -0.0047(3) -0.0088(3)
O2 0.0155(3) 0.0168(4) 0.0218(4) 0.0027(3) -0.0041(3) -0.0104(3)
O3B 0.0183(11) 0.0165(12) 0.0218(11) -0.0058(7) -0.0001(8) -0.0060(9)
N2B 0.0201(8) 0.0161(9) 0.0064(11) -0.0012(10) 0.0058(8) -0.0074(7)

loop_
_atom_type_symbol
_atom_type_description
_atom_type_scat_dispersion_real
_atom_type_scat_dispersion_imag
_atom_type_scat_source
C C 0.0033 0.0016 'International Tables Vol C Tables 4.2.6.8 and 6.1.1.4'
H H 0.0000 0.0000 'International Tables Vol C Tables 4.2.6.8 and 6.1.1.4'
N N 0.0061 0.0033 'International Tables Vol C Tables 4.2.6.8 and 6.1.1.4'
O O 0.0106 0.0060 'International Tables Vol C Tables 4.2.6.8 and 6.1.1.4'

loop_
_geom_angle_atom_site_label_1
_geom_angle_atom_site_label_2
_geom_angle_atom_site_label_3
_geom_angle
C2 C1 H1A 109.5
C2 C1 H1B 109.5
H1A C1 H1B 109.5
C2 C1 H1C 109.5
H1A C1 H1C 109.5
H1B C1 H1C 109.5
C3 C2 N1 118.23(8)
C3 C2 C1 122.78(8)
N1 C2 C1 118.96(8)
O2 C3 C2 119.23(8)
O2 C3 C4 117.85(7)
C2 C3 C4 122.91(8)
O1 C4 C5 124.32(8)
O1 C4 C3 120.48(8)
C5 C4 C3 115.20(8)
C6 C5 C4 120.48(8)
C6 C5 H5 119.8
C4 C5 H5 119.8
C5 C6 N1 122.58(8)
C5 C6 H6 118.7
N1 C6 H6 118.7
N1 C7 C8 111.71(7)
N1 C7 H7A 109.3
C8 C7 H7A 109.3
N1 C7 H7B 109.3
C8 C7 H7B 109.3
H7A C7 H7B 107.9
C6 N1 C2 120.59(7)
C6 N1 C7 117.60(7)
C2 N1 C7 121.70(7)
N2 C8 O3 117.0(2)
N2 C8 C7 122.0(2)
O3 C8 C7 121.0(2)
C14 C9 C10 121.20(10)
C14 C9 N2 108.34(16)
C10 C9 N2 130.47(17)
C11 C10 C9 116.53(10)
C11 C10 H10 121.7
C9 C10 H10 121.7
C10 C11 C12 121.78(10)
C10 C11 H11 119.1
C12 C11 H11 119.1
C11 C12 C13 121.86(11)
C11 C12 H12 119.1
C13 C12 H12 119.1
C14 C13 C12 115.75(11)
C14 C13 H13 122.1
C12 C13 H13 122.1
O3 C14 C13 129.05(15)
O3 C14 C9 108.05(14)
C13 C14 C9 122.87(10)
C8 N2 C9 102.0(3)
C14 O3 C8 104.5(2)
C3 O2 H2O 111.0(7)

loop_
_geom_bond_atom_site_label_1
_geom_bond_atom_site_label_2
_geom_bond_distance
C1 C2 1.5004(12)
C1 H1A 0.9800
C1 H1B 0.9800
C1 H1C 0.9800
C2 C3 1.3736(12)
C2 N1 1.3796(11)
C3 O2 1.3626(10)
C3 C4 1.4388(12)
C4 O1 1.2711(10)
C4 C5 1.4171(12)
C5 C6 1.3565(12)
C5 H5 0.9500
C6 N1 1.3584(11)
C6 H6 0.9500
C7 N1 1.4773(11)
C7 C8 1.4877(13)
C7 H7A 0.9900
C7 H7B 0.9900
C8 N2 1.289(4)
C8 O3 1.365(3)
C9 C14 1.3813(13)
C9 C10 1.3863(13)
C9 N2 1.453(4)
C10 C11 1.3827(15)
C10 H10 0.9500
C11 C12 1.3864(16)
C11 H11 0.9500
C12 C13 1.3888(16)
C12 H12 0.9500
C13 C14 1.3782(14)
C13 H13 0.9500
C14 O3 1.364(5)
O2 H2O 0.914(12)

loop_
_geom_torsion_atom_site_label_1
_geom_torsion_atom_site_label_2
_geom_torsion_atom_site_label_3
_geom_torsion_atom_site_label_4
_geom_torsion
N1 C2 C3 O2 177.62(8)
C1 C2 C3 O2 -0.37(14)
N1 C2 C3 C4 -1.02(14)
C1 C2 C3 C4 -179.00(9)
O2 C3 C4 O1 1.25(13)
C2 C3 C4 O1 179.90(9)
O2 C3 C4 C5 -177.91(8)
C2 C3 C4 C5 0.74(13)
O1 C4 C5 C6 -178.83(9)
C3 C4 C5 C6 0.29(13)
C4 C5 C6 N1 -1.05(14)
C5 C6 N1 C2 0.78(13)
C5 C6 N1 C7 -175.53(8)
C3 C2 N1 C6 0.26(13)
C1 C2 N1 C6 178.32(8)
C3 C2 N1 C7 176.41(8)
C1 C2 N1 C7 -5.52(12)
C8 C7 N1 C6 83.48(10)
C8 C7 N1 C2 -92.78(10)
N1 C7 C8 N2 -116.2(3)
N1 C7 C8 O3 61.6(2)
C14 C9 C10 C11 1.21(14)
N2 C9 C10 C11 -178.8(3)
C9 C10 C11 C12 -1.00(14)
C10 C11 C12 C13 0.16(16)
C11 C12 C13 C14 0.49(15)
C12 C13 C14 O3 -178.2(2)
C12 C13 C14 C9 -0.28(14)
C10 C9 C14 O3 177.67(17)
N2 C9 C14 O3 -2.3(4)
C10 C9 C14 C13 -0.60(14)
N2 C9 C14 C13 179.4(3)
O3 C8 N2 C9 1.7(4)
C7 C8 N2 C9 179.59(16)
C14 C9 N2 C8 0.4(4)
C10 C9 N2 C8 -179.52(16)
C13 C14 O3 C8 -178.77(12)
C9 C14 O3 C8 3.1(2)
N2 C8 O3 C14 -3.1(3)
C7 C8 O3 C14 178.93(12)
